data_1533693
loop_
_publ_author_name
'Sorli, S.'
'Badenes, J.A.'
'Tena, M.A.'
'Calbo, J.'
'Llusar, M.'
'Monros, G.'

_publ_section_title
;
 Structure and colour of Nix A1-3x B2x O2 (A = Ti, Sn; B = Sb, Nb) solid
 solutions
;
_journal_name_full 'Journal of the European Ceramic Society'
_journal_page_first 2425
_journal_page_last 2432
_journal_volume 24
_journal_year 2004
_chemical_formula_sum 'Nb0.2 Ni0.1 O2 Sn0.7'
_chemical_name_systematic '(Ni0.1 Sn0.7 Nb0.2) O2'
_space_group_IT_number 136
_symmetry_space_group_name_Hall '-P 4n 2n'
_symmetry_space_group_name_H-M 'P 42/m n m'
_cell_angle_alpha 90
_cell_angle_beta 90
_cell_angle_gamma 90
_cell_formula_units_Z 2
_cell_length_a 4.7341
_cell_length_b 4.7341
_cell_length_c 3.1791
_cell_volume 71.249
_citation_journal_id_ASTM JECSER
_cod_data_source_file Sorli_JECSER_2004_1574.cif
_cod_data_source_block Nb0.2Ni0.1O2Sn0.7
_cod_original_cell_volume 71.24904
_cod_database_code 1533693

loop_
_symmetry_equiv_pos_as_xyz
x,y,z
-y+1/2,x+1/2,z+1/2
-x,-y,z
y+1/2,-x+1/2,z+1/2
x+1/2,-y+1/2,-z+1/2
y,x,-z
-x+1/2,y+1/2,-z+1/2
-y,-x,-z
-x,-y,-z
y-1/2,-x-1/2,-z-1/2
x,y,-z
-y-1/2,x-1/2,-z-1/2
-x-1/2,y-1/2,z-1/2
-y,-x,z
x-1/2,-y-1/2,z-1/2
y,x,z

loop_
_atom_site_label
_atom_site_type_symbol
_atom_site_fract_x
_atom_site_fract_y
_atom_site_fract_z
_atom_site_occupancy
_atom_site_U_iso_or_equiv
Nb1 Nb+5 0 0 0 0.2 0.0
Ni1 Ni+2 0 0 0 0.1 0.0
Sn1 Sn+4 0 0 0 0.7 0.0
O1 O-2 0.304 0.304 0 1 0.0
